data_1546786
loop_
_publ_author_name
'Getzschmann, Juergen'
'Senkovska, Irena'
'Wallacher, Dirk'
'Tovar, Michael'
'Fairen-Jimenez, David'
'D\"uren, Tina'
'van Baten, Jasper M.'
'Krishna, Rajamani'
'Kaskel, Stefan'

_publ_section_title
;
 Methane storage mechanism in the metal-organic framework Cu3(btc)2: An in
 situ neutron diffraction study
;
_journal_issue 1-3
_journal_name_full 'Microporous and Mesoporous Materials'
_journal_page_first 50
_journal_page_last 58
_journal_paper_doi 10.1016/j.micromeso.2010.07.020
_journal_volume 136
_journal_year 2010
_chemical_formula_sum 'C18 H6 Cu3 O12'
_chemical_formula_weight 604.8762
_space_group_crystal_system cubic
_space_group_IT_number 225
_space_group_name_Hall '-F 4 2 3'
_space_group_name_H-M_alt 'F m -3 m'
_symmetry_space_group_name_Hall '-F 4 2 3'
_symmetry_space_group_name_H-M 'F m -3 m'
_cell_angle_alpha 90.00
_cell_angle_beta 90.00
_cell_angle_gamma 90.00
_cell_formula_units_Z 16
_cell_length_a 26.2824(3)
_cell_length_b 26.2824(3)
_cell_length_c 26.2824(3)
_cell_volume 18155.0(4)
_diffrn_ambient_temperature 77(2)
_diffrn_radiation_probe neutron
_diffrn_radiation_wavelength 2.816
_diffrn_reflns_number 1896
_diffrn_reflns_theta_max 8.000
_diffrn_reflns_theta_min 156.026
_pd_calc_method 'Rietveld Refinement'
_pd_proc_ls_prof_R_factor 3.67
_pd_proc_ls_prof_wR_expected 3.28
_pd_proc_ls_prof_wR_factor 4.90
_cod_data_source_file 10.1016_j.micromeso.2010.07.020.cif
_cod_data_source_block Cu3btc2-activated
_cod_original_cell_volume 18154.9(3)
_cod_original_formula_sum 'C18 H6 O12 Cu3'
_cod_database_code 1546786

loop_
_space_group_symop_operation_xyz
x,y,z
-y,x,z
-x,-y,z
y,-x,z
x,-y,-z
y,x,-z
-x,y,-z
-y,-x,-z
z,x,y
-x,z,y
-z,-x,y
x,-z,y
z,-x,-y
x,z,-y
-z,x,-y
-x,-z,-y
y,z,x
y,-z,-x
z,y,-x
-y,z,-x
-z,-y,-x
-y,-z,x
z,-y,x
-z,y,x
-x,-y,-z
y,-x,-z
x,y,-z
-y,x,-z
-x,y,z
-y,-x,z
x,-y,z
y,x,z
-z,-x,-y
x,-z,-y
z,x,-y
-x,z,-y
-z,x,y
-x,-z,y
z,-x,y
x,z,y
-y,-z,-x
-y,z,x
-z,-y,x
y,-z,x
z,y,x
y,z,-x
-z,y,-x
z,-y,-x
x,y+1/2,z+1/2
-y,x+1/2,z+1/2
-x,-y+1/2,z+1/2
y,-x+1/2,z+1/2
x,-y+1/2,-z+1/2
y,x+1/2,-z+1/2
-x,y+1/2,-z+1/2
-y,-x+1/2,-z+1/2
z,x+1/2,y+1/2
-x,z+1/2,y+1/2
-z,-x+1/2,y+1/2
x,-z+1/2,y+1/2
z,-x+1/2,-y+1/2
x,z+1/2,-y+1/2
-z,x+1/2,-y+1/2
-x,-z+1/2,-y+1/2
y,z+1/2,x+1/2
y,-z+1/2,-x+1/2
z,y+1/2,-x+1/2
-y,z+1/2,-x+1/2
-z,-y+1/2,-x+1/2
-y,-z+1/2,x+1/2
z,-y+1/2,x+1/2
-z,y+1/2,x+1/2
-x,-y+1/2,-z+1/2
y,-x+1/2,-z+1/2
x,y+1/2,-z+1/2
-y,x+1/2,-z+1/2
-x,y+1/2,z+1/2
-y,-x+1/2,z+1/2
x,-y+1/2,z+1/2
y,x+1/2,z+1/2
-z,-x+1/2,-y+1/2
x,-z+1/2,-y+1/2
z,x+1/2,-y+1/2
-x,z+1/2,-y+1/2
-z,x+1/2,y+1/2
-x,-z+1/2,y+1/2
z,-x+1/2,y+1/2
x,z+1/2,y+1/2
-y,-z+1/2,-x+1/2
-y,z+1/2,x+1/2
-z,-y+1/2,x+1/2
y,-z+1/2,x+1/2
z,y+1/2,x+1/2
y,z+1/2,-x+1/2
-z,y+1/2,-x+1/2
z,-y+1/2,-x+1/2
x+1/2,y,z+1/2
-y+1/2,x,z+1/2
-x+1/2,-y,z+1/2
y+1/2,-x,z+1/2
x+1/2,-y,-z+1/2
y+1/2,x,-z+1/2
-x+1/2,y,-z+1/2
-y+1/2,-x,-z+1/2
z+1/2,x,y+1/2
-x+1/2,z,y+1/2
-z+1/2,-x,y+1/2
x+1/2,-z,y+1/2
z+1/2,-x,-y+1/2
x+1/2,z,-y+1/2
-z+1/2,x,-y+1/2
-x+1/2,-z,-y+1/2
y+1/2,z,x+1/2
y+1/2,-z,-x+1/2
z+1/2,y,-x+1/2
-y+1/2,z,-x+1/2
-z+1/2,-y,-x+1/2
-y+1/2,-z,x+1/2
z+1/2,-y,x+1/2
-z+1/2,y,x+1/2
-x+1/2,-y,-z+1/2
y+1/2,-x,-z+1/2
x+1/2,y,-z+1/2
-y+1/2,x,-z+1/2
-x+1/2,y,z+1/2
-y+1/2,-x,z+1/2
x+1/2,-y,z+1/2
y+1/2,x,z+1/2
-z+1/2,-x,-y+1/2
x+1/2,-z,-y+1/2
z+1/2,x,-y+1/2
-x+1/2,z,-y+1/2
-z+1/2,x,y+1/2
-x+1/2,-z,y+1/2
z+1/2,-x,y+1/2
x+1/2,z,y+1/2
-y+1/2,-z,-x+1/2
-y+1/2,z,x+1/2
-z+1/2,-y,x+1/2
y+1/2,-z,x+1/2
z+1/2,y,x+1/2
y+1/2,z,-x+1/2
-z+1/2,y,-x+1/2
z+1/2,-y,-x+1/2
x+1/2,y+1/2,z
-y+1/2,x+1/2,z
-x+1/2,-y+1/2,z
y+1/2,-x+1/2,z
x+1/2,-y+1/2,-z
y+1/2,x+1/2,-z
-x+1/2,y+1/2,-z
-y+1/2,-x+1/2,-z
z+1/2,x+1/2,y
-x+1/2,z+1/2,y
-z+1/2,-x+1/2,y
x+1/2,-z+1/2,y
z+1/2,-x+1/2,-y
x+1/2,z+1/2,-y
-z+1/2,x+1/2,-y
-x+1/2,-z+1/2,-y
y+1/2,z+1/2,x
y+1/2,-z+1/2,-x
z+1/2,y+1/2,-x
-y+1/2,z+1/2,-x
-z+1/2,-y+1/2,-x
-y+1/2,-z+1/2,x
z+1/2,-y+1/2,x
-z+1/2,y+1/2,x
-x+1/2,-y+1/2,-z
y+1/2,-x+1/2,-z
x+1/2,y+1/2,-z
-y+1/2,x+1/2,-z
-x+1/2,y+1/2,z
-y+1/2,-x+1/2,z
x+1/2,-y+1/2,z
y+1/2,x+1/2,z
-z+1/2,-x+1/2,-y
x+1/2,-z+1/2,-y
z+1/2,x+1/2,-y
-x+1/2,z+1/2,-y
-z+1/2,x+1/2,y
-x+1/2,-z+1/2,y
z+1/2,-x+1/2,y
x+1/2,z+1/2,y
-y+1/2,-z+1/2,-x
-y+1/2,z+1/2,x
-z+1/2,-y+1/2,x
y+1/2,-z+1/2,x
z+1/2,y+1/2,x
y+1/2,z+1/2,-x
-z+1/2,y+1/2,-x
z+1/2,-y+1/2,-x

loop_
_atom_site_label
_atom_site_type_symbol
_atom_site_fract_x
_atom_site_fract_y
_atom_site_fract_z
_atom_site_B_iso_or_equiv
Cu Cu 0.00000 0.2175(3) 0.2175(3) 1.026(368)
Oac O 0.0530(3) 0.1839(3) 0.2566(3) 1.039(243)
Ca C 0.0705(4) 0.2035(3) 0.2965(3) 1.112(185)
Cb C 0.1130(4) 0.1781(4) 0.3219(4) 1.112(185)
Cc C 0.1362(4) 0.1362(4) 0.3014(5) 1.112(185)
H H 0.1197(6) 0.1197(6) 0.2621(10) 3.279(596)
